data_2000366
loop_
_publ_author_name
'Rambaud, J.'
'Pauvert, B.'
'Boussab, A.'
'Terol, A.'
'Chevallet, P.'
'Declercq, J.-P.'

_publ_section_title
;Structure of polymorph II of
 (1<i>R</i>,3<i>S</i>)-1,2,2-trimethyl-3-(4-methylthiobenzoyl)cyclopentanecarboxylic
 acid
;
_journal_issue 12
_journal_name_full 'Acta Crystallographica Section C'
_journal_page_first 2174
_journal_page_last 2177
_journal_paper_doi 10.1107/S010827019200338X
_journal_volume 48
_journal_year 1992
_chemical_formula_sum 'C17 H22 O3 S'
_chemical_formula_weight 306.407
_symmetry_cell_setting orthorhombic
_symmetry_space_group_name_H-M 'P 21 21 2'
_cell_angle_alpha 90
_cell_angle_beta 90
_cell_angle_gamma 90
_cell_formula_units_Z 4
_cell_length_a 13.327(5)
_cell_length_b 19.277(8)
_cell_length_c 6.361(2)
_cell_volume 1634.2(10)
_diffrn_radiation_type Cu
_diffrn_radiation_wavelength 1.54178
_exptl_absorpt_coefficient_mu 1.77
_exptl_crystal_density_diffrn 1.245
_exptl_crystal_F_000 656
_cod_data_source_file al0533.cif
_cod_data_source_block al0533a
_cod_original_cell_volume 1634.0(10)
_cod_original_formula_sum 'C17 H22 O3 S1'
_cod_database_code 2000366

loop_
_atom_site_label
_atom_site_fract_x
_atom_site_fract_y
_atom_site_fract_z
C(1) .1101(2) -.16150(10) .4009(4)
C(2) .0290(2) -.21860(10) .3403(4)
C(3) .1001(2) -.28090(10) .2811(4)
C(4) .1984(2) -.2490(2) .1968(6)
C(5) .1893(2) -.1705(2) .2307(5)
C(11) .0627(2) -.08980(10) .4000(5)
C(12) .1559(3) -.1754(2) .6171(5)
C(21) -.0336(2) -.1962(2) .1496(5)
C(22) -.0421(3) -.2347(2) .5213(5)
C(31) .0531(2) -.33110(10) .1256(4)
C(32) -.0240(2) -.38130(10) .1958(4)
C(33) -.0369(2) -.40400(10) .4021(4)
C(34) -.1076(2) -.45360(10) .4509(4)
C(35) -.1681(2) -.48290(10) .2962(4)
C(36) -.1574(2) -.4590(2) .0916(5)
C(37) -.0861(3) -.4098(2) .0425(5)
C(38) -.3193(3) -.5667(2) .1405(7)
S -.25250(10) -.54730(10) .37320(10)
O(1) .0766(2) -.32920(10) -.0595(3)
O(2) .0605(2) -.05580(10) .2300(3)
O(3) .0267(2) -.06620(10) .5688(3)
H(3) .109(3) -.3040(18) .418(6)
H(4) .253(3) -.2669(18) .286(5)
H(4A) .209(3) -.2625(18) .044(6)
H(5) .257(3) -.1518(17) .285(5)
H(5A) .165(3) -.1507(18) .090(6)
H(12) .216(3) -.1369(18) .646(6)
H(12A) .183(3) -.219(2) .618(6)
H(12B) .106(3) -.1717(19) .742(5)
H(21) .006(3) -.1864(19) .020(5)
H(21A) -.083(3) -.2350(18) .104(6)
H(21B) -.073(3) -.1559(19) .183(6)
H(22) -.102(3) -.2620(19) .459(5)
H(22A) -.006(3) -.2527(19) .646(6)
H(22B) -.076(3) -.195(2) .562(5)
H(33) .004(3) -.3890(19) .511(5)
H(34) -.117(3) -.4694(19) .578(6)
H(36) -.201(3) -.4770(19) -.006(6)
H(37) -.080(3) -.3900(17) -.098(6)
H(38) -.375(3) -.5958(19) .176(6)
H(38A) -.349(3) -.524(2) .094(6)
H(38B) -.275(3) -.5833(19) .016(6)

loop_
_geom_angle_atom_site_label_1
_geom_angle_atom_site_label_2
_geom_angle_atom_site_label_3
_geom_angle
C(5) C(1) C(2) 102.7(2)
C(11) C(1) C(2) 110.3(2)
C(11) C(1) C(5) 112.9(2)
C(12) C(1) C(2) 111.6(2)
C(12) C(1) C(5) 110.0(3)
C(12) C(1) C(11) 109.2(2)
C(3) C(2) C(1) 100.2(2)
C(21) C(2) C(1) 111.5(2)
C(21) C(2) C(3) 110.6(2)
C(22) C(2) C(1) 112.4(2)
C(22) C(2) C(3) 113.6(2)
C(22) C(2) C(21) 108.4(2)
C(4) C(3) C(2) 106.9(2)
C(31) C(3) C(2) 113.2(2)
C(31) C(3) C(4) 112.1(2)
C(5) C(4) C(3) 106.1(2)
C(4) C(5) C(1) 105.5(2)
O(2) C(11) C(1) 119.0(3)
O(3) C(11) C(1) 118.8(2)
O(3) C(11) O(2) 122.2(3)
C(32) C(31) C(3) 120.4(2)
O(1) C(31) C(3) 120.3(2)
O(1) C(31) C(32) 119.3(2)
C(33) C(32) C(31) 125.1(2)
C(37) C(32) C(31) 117.3(3)
C(37) C(32) C(33) 117.5(3)
C(34) C(33) C(32) 121.0(2)
C(35) C(34) C(33) 121.2(3)
C(36) C(35) C(34) 117.9(2)
S C(35) C(34) 117.6(2)
S C(35) C(36) 124.5(2)
C(37) C(36) C(35) 120.8(3)
C(36) C(37) C(32) 121.5(3)
C(38) S C(35) 103.9(2)

loop_
_geom_bond_atom_site_label_1
_geom_bond_atom_site_label_2
_geom_bond_distance
C(2) C(1) 1.590(3)
C(5) C(1) 1.522(4)
C(11) C(1) 1.520(4)
C(12) C(1) 1.528(4)
C(3) C(2) 1.574(3)
C(21) C(2) 1.536(4)
C(22) C(2) 1.523(4)
C(4) C(3) 1.543(4)
C(31) C(3) 1.519(3)
C(5) C(4) 1.533(4)
O(2) C(11) 1.265(3)
O(3) C(11) 1.261(4)
C(32) C(31) 1.480(3)
O(1) C(31) 1.219(3)
C(33) C(32) 1.394(4)
C(37) C(32) 1.392(4)
C(34) C(33) 1.378(4)
C(35) C(34) 1.393(4)
C(36) C(35) 1.388(4)
S C(35) 1.745(3)
C(37) C(36) 1.380(4)
S C(38) 1.767(4)
